data_4310593
loop_
_publ_author_name
'Jing-Lin Chen'
'Li-Yi Zhang'
'Zhong-Ning Chen'
'Li-Bin Gao'
'Masaaki Abe'
'Yoichi Sasaki'

_publ_contact_author
;
Zhong-Ning Chen
Fujian Institute of Research on the Structure of Matter, 
Chinese Academy of Sciences, Fuzhou, Fujian 350002, China.
;
_publ_contact_author_email '  czn@ms.fjirsm.ac.cn '
_publ_section_title
;
 Syntheses, Structures, and Redox Properties of Dimeric Triruthenium
 Clusters Bridged by Bis(diphenylphosphino)acetylene and -ethylene
;
_journal_name_full 'Inorganic Chemistry'
_journal_page_first 1481
_journal_page_last 1490
_journal_paper_doi 10.1021/ic0344968
_journal_volume 43
_journal_year 2004
_chemical_formula_sum 'C72 H80 Cl2 F12 N4 O26 P4 Ru6'
_chemical_formula_weight 2446.60
_chemical_name_systematic
;
 ?
;
_space_group_IT_number 14
_symmetry_cell_setting monoclinic
_symmetry_space_group_name_Hall '-P 2yn'
_symmetry_space_group_name_H-M 'P 1 21/n 1'
_atom_sites_solution_hydrogens geom
_atom_sites_solution_primary direct
_atom_sites_solution_secondary difmap
_audit_creation_method SHELXL-97
_cell_angle_alpha 90.00
_cell_angle_beta 98.0680(10)
_cell_angle_gamma 90.00
_cell_formula_units_Z 4
_cell_length_a 12.4158(4)
_cell_length_b 25.4312(7)
_cell_length_c 32.1363(9)
_cell_measurement_reflns_used 6990
_cell_measurement_temperature 293(2)
_cell_measurement_theta_max 22.50
_cell_measurement_theta_min 1.02
_cell_volume 10046.6(5)
_computing_cell_refinement 'Siemens SMART & SAINT'
_computing_data_collection 'Siemens SMART'
_computing_data_reduction 'Siemens XPREP'
_computing_molecular_graphics 'Bruker SHELXTL'
_computing_publication_material 'Bruker SHELXTL'
_computing_structure_refinement 'Siemens SHELXTL'
_computing_structure_solution 'Siemens SHELXTL'
_diffrn_ambient_temperature 293(2)
_diffrn_measured_fraction_theta_full 1.000
_diffrn_measured_fraction_theta_max 1.000
_diffrn_measurement_device_type 'Siemens SMART CCD'
_diffrn_measurement_method 'phi and omega scans'
_diffrn_radiation_monochromator graphite
_diffrn_radiation_source 'fine-focus sealed tube'
_diffrn_radiation_type MoK\a
_diffrn_radiation_wavelength 0.71073
_diffrn_reflns_av_R_equivalents 0.0399
_diffrn_reflns_av_sigmaI/netI 0.0455
_diffrn_reflns_limit_h_max 13
_diffrn_reflns_limit_h_min -13
_diffrn_reflns_limit_k_max 27
_diffrn_reflns_limit_k_min -24
_diffrn_reflns_limit_l_max 34
_diffrn_reflns_limit_l_min -27
_diffrn_reflns_number 27559
_diffrn_reflns_theta_full 22.50
_diffrn_reflns_theta_max 22.50
_diffrn_reflns_theta_min 1.02
_diffrn_standards_decay_% 0
_diffrn_standards_interval_count 0
_diffrn_standards_interval_time .
_diffrn_standards_number 0
_exptl_absorpt_coefficient_mu 1.085
_exptl_absorpt_correction_T_max 1.0000
_exptl_absorpt_correction_T_min .6477
_exptl_absorpt_correction_type empirical
_exptl_absorpt_process_details 'SADABS (Sheldrick, 1996)'
_exptl_crystal_colour 'dark blue'
_exptl_crystal_density_diffrn 1.618
_exptl_crystal_density_method 'not measured'
_exptl_crystal_description prism
_exptl_crystal_F_000 4856
_exptl_crystal_size_max .66
_exptl_crystal_size_mid .56
_exptl_crystal_size_min .38
_refine_diff_density_max 1.468
_refine_diff_density_min -0.600
_refine_diff_density_rms 0.171
_refine_ls_extinction_method none
_refine_ls_goodness_of_fit_ref 1.206
_refine_ls_hydrogen_treatment mixed
_refine_ls_matrix_type full
_refine_ls_number_parameters 1154
_refine_ls_number_reflns 13151
_refine_ls_number_restraints 9
_refine_ls_restrained_S_all 1.208
_refine_ls_R_factor_all 0.0931
_refine_ls_R_factor_gt 0.0654
_refine_ls_shift/su_max 0.002
_refine_ls_shift/su_mean 0.000
_refine_ls_structure_factor_coef Fsqd
_refine_ls_weighting_details 'calc w=1/[\s^2^(Fo^2^)+(0.0814P)^2^+77.0498P] where P=(Fo^2^+2Fc^2^)/3'
_refine_ls_weighting_scheme calc
_refine_ls_wR_factor_gt 0.1720
_refine_ls_wR_factor_ref 0.2048
_reflns_number_gt 10108
_reflns_number_total 13151
_reflns_threshold_expression >2sigma(I)
_cod_data_source_file ic0344968si20031017_122604_2.cif
_cod_data_source_block 2_Compound4
_cod_depositor_comments
;
The following automatic conversions were performed:
'_symmetry_cell_setting' value 'Monoclinic' changed to 'monoclinic'
according to '/home/saulius/struct/CIF-dictionaries/cif_core.dic'
dictionary named 'cif_core.dic' version 2.4.1 from 2010-06-29.

Automatic conversion script
Id: cif_fix_enum 1527 2010-12-29 10:47:43Z saulius 
;
_cod_database_code 4310593

loop_
_symmetry_equiv_pos_as_xyz
'x, y, z'
'-x+1/2, y+1/2, -z+1/2'
'-x, -y, -z'
'x-1/2, -y-1/2, z-1/2'

loop_
_atom_site_label
_atom_site_type_symbol
_atom_site_fract_x
_atom_site_fract_y
_atom_site_fract_z
_atom_site_U_iso_or_equiv
_atom_site_adp_type
_atom_site_occupancy
_atom_site_symmetry_multiplicity
_atom_site_calc_flag
_atom_site_refinement_flags
_atom_site_disorder_assembly
_atom_site_disorder_group
Ru1 Ru 0.39501(7) 0.22146(3) 0.01912(3) 0.0401(2) Uani 1 1 d . . .
Ru2 Ru 0.51177(7) 0.15540(4) -0.05469(3) 0.0419(2) Uani 1 1 d . . .
Ru3 Ru 0.61972(7) 0.14591(3) 0.04553(3) 0.0418(2) Uani 1 1 d . . .
Ru4 Ru 0.45329(7) 0.40926(4) 0.17966(3) 0.0445(3) Uani 1 1 d . . .
Ru5 Ru 0.37747(8) 0.34923(4) 0.26536(3) 0.0564(3) Uani 1 1 d . . .
Ru6 Ru 0.59530(8) 0.42608(4) 0.27679(3) 0.0465(3) Uani 1 1 d . . .
Cl1 Cl -0.2564(8) 0.3060(3) -0.0192(4) 0.117(3) Uani 0.50 1 d PD . .
Cl2 Cl -0.0539(13) 0.3914(7) 0.0623(6) 0.207(8) Uani 0.50 1 d PD . .
Cl3 Cl 0.2504(17) 0.5212(7) 0.2678(6) 0.219(8) Uani 0.50 1 d PD . .
Cl4 Cl 0.3146(15) 0.6351(8) 0.2963(6) 0.206(7) Uani 0.50 1 d PD . .
P1 P 0.2579(2) 0.27862(12) 0.03561(9) 0.0430(7) Uani 1 1 d . . .
P2 P 0.4158(2) 0.42772(12) 0.10729(9) 0.0462(7) Uani 1 1 d . . .
P3 P 0.8525(9) 0.5624(6) 0.1855(3) 0.215(5) Uani 1 1 d . . .
P4 P 0.782(2) 0.2375(7) 0.2269(6) 0.213(12) Uani 0.50 1 d P . .
P5 P 1.0000 0.0000 0.0000 0.0857(18) Uani 1 2 d S . .
F31 F 0.892(2) 0.5343(16) 0.1468(6) 0.349(19) Uani 1 1 d . . .
F32 F 0.941(2) 0.6020(14) 0.1844(9) 0.40(2) Uani 1 1 d . . .
F33 F 0.763(2) 0.5945(11) 0.1548(7) 0.294(12) Uani 1 1 d . . .
F34 F 0.810(2) 0.5865(8) 0.2252(7) 0.269(12) Uani 1 1 d . . .
F35 F 0.9290(15) 0.5271(12) 0.2152(6) 0.270(12) Uani 1 1 d . . .
F36 F 0.7597(12) 0.5191(7) 0.1867(5) 0.182(6) Uani 1 1 d . . .
F41 F 0.795(4) 0.2402(18) 0.1858(16) 0.241(17) Uiso 0.50 1 d P . .
F42 F 0.882(4) 0.268(2) 0.2183(16) 0.26(2) Uiso 0.50 1 d P . .
F43 F 0.709(4) 0.2043(19) 0.2202(15) 0.243(18) Uiso 0.50 1 d P . .
F44 F 0.887(3) 0.2021(15) 0.2236(11) 0.197(13) Uiso 0.50 1 d P . .
F45 F 0.836(3) 0.2295(14) 0.2709(12) 0.200(13) Uiso 0.50 1 d P . .
F46 F 0.6794(19) 0.2710(9) 0.2237(7) 0.125(7) Uiso 0.50 1 d P . .
F51 F 1.0740(14) -0.0448(6) 0.0179(5) 0.202(7) Uani 1 1 d . . .
F52 F 1.0623(13) 0.0421(6) 0.0289(5) 0.186(7) Uani 1 1 d . . .
F53 F 0.9251(11) -0.0102(5) 0.0339(4) 0.150(5) Uani 1 1 d . . .
O1 O 0.5134(5) 0.1731(3) 0.0030(2) 0.0401(16) Uani 1 1 d . . .
O2 O 0.3645(7) 0.1741(3) 0.0660(3) 0.060(2) Uani 1 1 d . . .
O3 O 0.5077(7) 0.1221(4) 0.0829(3) 0.064(2) Uani 1 1 d . . .
O4 O 0.5006(7) 0.2650(3) 0.0583(3) 0.065(2) Uani 1 1 d . . .
O5 O 0.6488(7) 0.2158(3) 0.0751(3) 0.065(2) Uani 1 1 d . . .
O6 O 0.2743(6) 0.1833(3) -0.0175(3) 0.060(2) Uani 1 1 d . . .
O7 O 0.3513(6) 0.1341(4) -0.0624(3) 0.065(2) Uani 1 1 d . . .
O8 O 0.4114(7) 0.2744(3) -0.0264(3) 0.066(2) Uani 1 1 d . . .
O9 O 0.4785(8) 0.2302(4) -0.0764(3) 0.067(2) Uani 1 1 d . . .
O10 O 0.6731(7) 0.1706(4) -0.0537(3) 0.066(2) Uani 1 1 d . . .
O11 O 0.7449(6) 0.1621(4) 0.0128(3) 0.061(2) Uani 1 1 d . . .
O12 O 0.5506(8) 0.0785(3) -0.0450(3) 0.070(3) Uani 1 1 d . . .
O13 O 0.6174(7) 0.0712(3) 0.0225(3) 0.064(2) Uani 1 1 d . . .
O14 O 0.4757(5) 0.3939(3) 0.2430(2) 0.0426(18) Uani 1 1 d . . .
O15 O 0.4336(8) 0.3321(3) 0.1652(3) 0.065(2) Uani 1 1 d . . .
O16 O 0.3793(9) 0.2934(4) 0.2203(3) 0.084(3) Uani 1 1 d . . .
O17 O 0.2915(7) 0.4188(4) 0.1769(3) 0.076(3) Uani 1 1 d . . .
O18 O 0.2389(7) 0.3831(5) 0.2338(3) 0.084(3) Uani 1 1 d . . .
O19 O 0.6103(6) 0.4011(3) 0.1731(2) 0.059(2) Uani 1 1 d . . .
O20 O 0.7057(6) 0.4088(4) 0.2377(3) 0.061(2) Uani 1 1 d . . .
O21 O 0.4720(8) 0.4881(3) 0.1878(3) 0.066(2) Uani 1 1 d . . .
O22 O 0.5666(7) 0.4994(3) 0.2513(3) 0.061(2) Uani 1 1 d . . .
O23 O 0.4934(8) 0.3080(4) 0.3014(3) 0.081(3) Uani 1 1 d . . .
O24 O 0.6422(8) 0.3589(4) 0.3097(3) 0.073(3) Uani 1 1 d . . .
O25 O 0.3599(8) 0.3970(4) 0.3147(3) 0.083(3) Uani 1 1 d . . .
O26 O 0.5074(7) 0.4485(4) 0.3230(3) 0.073(3) Uani 1 1 d . . .
N1 N 0.5080(7) 0.1364(4) -0.1190(3) 0.050(2) Uani 1 1 d . . .
N2 N 0.7395(8) 0.1159(4) 0.0930(3) 0.053(2) Uani 1 1 d . . .
N3 N 0.2684(10) 0.2993(5) 0.2907(4) 0.078(4) Uani 1 1 d . . .
N4 N 0.7304(8) 0.4622(4) 0.3134(3) 0.050(2) Uani 1 1 d . . .
C1 C 0.4142(10) 0.1364(5) 0.0854(4) 0.050(3) Uani 1 1 d . . .
C01 C -0.154(3) 0.3008(15) 0.0245(11) 0.17(2) Uiso 0.50 1 d PD . .
H01A H -0.1827 0.2952 0.0508 0.209 Uiso 0.50 1 calc PR . .
H01B H -0.0990 0.2750 0.0208 0.209 Uiso 0.50 1 calc PR . .
C2 C 0.3512(12) 0.1064(6) 0.1145(4) 0.077(4) Uani 1 1 d . . .
H2A H 0.3953 0.0783 0.1275 0.115 Uiso 1 1 calc R . .
H2B H 0.2864 0.0921 0.0987 0.115 Uiso 1 1 calc R . .
H2C H 0.3319 0.1296 0.1358 0.115 Uiso 1 1 calc R . .
C02 C -0.119(4) 0.3572(16) 0.0183(9) 0.18(2) Uiso 0.50 1 d PD . .
H02A H -0.1829 0.3772 0.0069 0.216 Uiso 0.50 1 calc PR . .
H02B H -0.0703 0.3570 -0.0028 0.216 Uiso 0.50 1 calc PR . .
C3 C 0.5946(10) 0.2577(5) 0.0759(3) 0.047(3) Uani 1 1 d . . .
C03 C 0.191(5) 0.5735(11) 0.2368(14) 0.27(4) Uiso 0.50 1 d PD . .
H03A H 0.2249 0.5751 0.2113 0.319 Uiso 0.50 1 calc PR . .
H03B H 0.1148 0.5657 0.2285 0.319 Uiso 0.50 1 calc PR . .
C4 C 0.6472(10) 0.3026(5) 0.1010(4) 0.066(4) Uani 1 1 d . . .
H4A H 0.5983 0.3320 0.0988 0.099 Uiso 1 1 calc R . .
H4B H 0.7130 0.3123 0.0905 0.099 Uiso 1 1 calc R . .
H4C H 0.6639 0.2923 0.1299 0.099 Uiso 1 1 calc R . .
C04 C 0.201(3) 0.6276(15) 0.2575(16) 0.22(3) Uiso 0.50 1 d PD . .
H04A H 0.1355 0.6341 0.2702 0.265 Uiso 0.50 1 calc PR . .
H04B H 0.2039 0.6540 0.2360 0.265 Uiso 0.50 1 calc PR . .
C5 C 0.2730(9) 0.1491(5) -0.0452(4) 0.049(3) Uani 1 1 d . . .
C6 C 0.1643(10) 0.1233(6) -0.0589(5) 0.083(5) Uani 1 1 d . . .
H6A H 0.1109 0.1380 -0.0433 0.124 Uiso 1 1 calc R . .
H6B H 0.1702 0.0862 -0.0536 0.124 Uiso 1 1 calc R . .
H6C H 0.1426 0.1293 -0.0884 0.124 Uiso 1 1 calc R . .
C7 C 0.4457(10) 0.2710(5) -0.0607(4) 0.054(3) Uani 1 1 d . . .
C8 C 0.4405(17) 0.3204(6) -0.0868(5) 0.110(7) Uani 1 1 d . . .
H8A H 0.4664 0.3131 -0.1130 0.165 Uiso 1 1 calc R . .
H8B H 0.4853 0.3470 -0.0719 0.165 Uiso 1 1 calc R . .
H8C H 0.3667 0.3326 -0.0922 0.165 Uiso 1 1 calc R . .
C9 C 0.7506(9) 0.1695(4) -0.0243(4) 0.048(3) Uani 1 1 d . . .
C10 C 0.8642(10) 0.1747(6) -0.0358(5) 0.076(4) Uani 1 1 d . . .
H10A H 0.9163 0.1725 -0.0108 0.114 Uiso 1 1 calc R . .
H10B H 0.8713 0.2080 -0.0492 0.114 Uiso 1 1 calc R . .
H10C H 0.8771 0.1469 -0.0547 0.114 Uiso 1 1 calc R . .
C11 C 0.5980(9) 0.0534(5) -0.0135(4) 0.048(3) Uani 1 1 d . . .
C12 C 0.6278(11) -0.0028(5) -0.0214(4) 0.068(4) Uani 1 1 d . . .
H12A H 0.6091 -0.0107 -0.0507 0.101 Uiso 1 1 calc R . .
H12B H 0.5887 -0.0258 -0.0052 0.101 Uiso 1 1 calc R . .
H12C H 0.7046 -0.0076 -0.0133 0.101 Uiso 1 1 calc R . .
C13 C 0.4074(12) 0.2933(5) 0.1852(4) 0.063(4) Uani 1 1 d . . .
C14 C 0.4067(15) 0.2408(6) 0.1632(5) 0.092(5) Uani 1 1 d . . .
H14A H 0.3850 0.2138 0.1811 0.138 Uiso 1 1 calc R . .
H14B H 0.4783 0.2332 0.1567 0.138 Uiso 1 1 calc R . .
H14C H 0.3564 0.2420 0.1376 0.138 Uiso 1 1 calc R . .
C15 C 0.2209(11) 0.4086(7) 0.2006(4) 0.074(4) Uani 1 1 d . . .
C16 C 0.1082(12) 0.4264(9) 0.1867(6) 0.124(8) Uani 1 1 d . . .
H16A H 0.0625 0.4158 0.2069 0.186 Uiso 1 1 calc R . .
H16B H 0.0821 0.4109 0.1599 0.186 Uiso 1 1 calc R . .
H16C H 0.1070 0.4640 0.1842 0.186 Uiso 1 1 calc R . .
C17 C 0.6972(10) 0.4011(5) 0.1986(4) 0.052(3) Uani 1 1 d . . .
C18 C 0.8008(10) 0.3911(7) 0.1813(4) 0.078(4) Uani 1 1 d . . .
H18A H 0.8608 0.3928 0.2036 0.118 Uiso 1 1 calc R . .
H18B H 0.8100 0.4173 0.1606 0.118 Uiso 1 1 calc R . .
H18C H 0.7982 0.3569 0.1686 0.118 Uiso 1 1 calc R . .
C19 C 0.5183(10) 0.5155(5) 0.2178(4) 0.055(3) Uani 1 1 d . . .
C20 C 0.5168(15) 0.5743(5) 0.2105(5) 0.092(5) Uani 1 1 d . . .
H20A H 0.5536 0.5917 0.2349 0.137 Uiso 1 1 calc R . .
H20B H 0.4428 0.5863 0.2051 0.137 Uiso 1 1 calc R . .
H20C H 0.5529 0.5822 0.1867 0.137 Uiso 1 1 calc R . .
C21 C 0.5930(13) 0.3177(6) 0.3148(4) 0.069(4) Uani 1 1 d . . .
C22 C 0.6574(15) 0.2748(6) 0.3408(5) 0.098(5) Uani 1 1 d . . .
H22A H 0.7307 0.2866 0.3492 0.147 Uiso 1 1 calc R . .
H22B H 0.6581 0.2434 0.3242 0.147 Uiso 1 1 calc R . .
H22C H 0.6239 0.2674 0.3653 0.147 Uiso 1 1 calc R . .
C23 C 0.4191(12) 0.4321(6) 0.3322(4) 0.070(4) Uani 1 1 d . . .
C24 C 0.3805(12) 0.4604(8) 0.3692(5) 0.103(6) Uani 1 1 d . . .
H24A H 0.4346 0.4853 0.3807 0.154 Uiso 1 1 calc R . .
H24B H 0.3690 0.4352 0.3904 0.154 Uiso 1 1 calc R . .
H24C H 0.3136 0.4784 0.3598 0.154 Uiso 1 1 calc R . .
C25 C 0.3541(9) 0.3735(5) 0.0801(3) 0.050(3) Uani 1 1 d . . .
C26 C 0.3124(9) 0.3361(5) 0.0626(4) 0.049(3) Uani 1 1 d . . .
C31 C 0.4248(10) 0.1501(5) -0.1479(4) 0.061(3) Uani 1 1 d . . .
H31A H 0.3680 0.1690 -0.1391 0.073 Uiso 1 1 calc R . .
C32 C 0.4181(12) 0.1385(6) -0.1892(4) 0.077(4) Uani 1 1 d . . .
H32A H 0.3575 0.1476 -0.2082 0.092 Uiso 1 1 calc R . .
C33 C 0.5061(14) 0.1121(8) -0.2021(5) 0.099(6) Uani 1 1 d . . .
H33A H 0.5055 0.1045 -0.2305 0.118 Uiso 1 1 calc R . .
C34 C 0.5931(12) 0.0972(8) -0.1737(5) 0.094(5) Uani 1 1 d . . .
H34A H 0.6514 0.0792 -0.1822 0.113 Uiso 1 1 calc R . .
C35 C 0.5916(11) 0.1097(6) -0.1327(4) 0.072(4) Uani 1 1 d . . .
H35A H 0.6502 0.0997 -0.1131 0.086 Uiso 1 1 calc R . .
C41 C 0.8201(10) 0.0860(5) 0.0840(4) 0.058(3) Uani 1 1 d . . .
H41A H 0.8239 0.0790 0.0558 0.069 Uiso 1 1 calc R . .
C42 C 0.8976(12) 0.0649(5) 0.1132(5) 0.073(4) Uani 1 1 d . . .
H42A H 0.9525 0.0439 0.1051 0.088 Uiso 1 1 calc R . .
C43 C 0.8931(13) 0.0754(6) 0.1550(5) 0.080(4) Uani 1 1 d . . .
H43A H 0.9441 0.0609 0.1758 0.096 Uiso 1 1 calc R . .
C44 C 0.8131(13) 0.1071(6) 0.1653(4) 0.075(4) Uani 1 1 d . . .
H44A H 0.8092 0.1152 0.1933 0.090 Uiso 1 1 calc R . .
C45 C 0.7386(11) 0.1269(6) 0.1342(4) 0.069(4) Uani 1 1 d . . .
H45A H 0.6845 0.1490 0.1415 0.083 Uiso 1 1 calc R . .
C51 C 0.2663(14) 0.2938(6) 0.3309(5) 0.089(5) Uani 1 1 d . . .
H51A H 0.3180 0.3123 0.3490 0.107 Uiso 1 1 calc R . .
C52 C 0.1935(18) 0.2628(7) 0.3491(6) 0.114(7) Uani 1 1 d . . .
H52A H 0.1983 0.2610 0.3782 0.136 Uiso 1 1 calc R . .
C53 C 0.119(3) 0.2363(11) 0.3256(10) 0.189(14) Uani 1 1 d . . .
H53A H 0.0729 0.2134 0.3374 0.227 Uiso 1 1 calc R . .
C54 C 0.1090(18) 0.2437(10) 0.2805(8) 0.161(11) Uani 1 1 d . . .
H54A H 0.0535 0.2280 0.2621 0.193 Uiso 1 1 calc R . .
C55 C 0.1894(14) 0.2763(7) 0.2657(6) 0.105(6) Uani 1 1 d . . .
H55A H 0.1856 0.2815 0.2369 0.127 Uiso 1 1 calc R . .
C61 C 0.8006(11) 0.4924(5) 0.2958(4) 0.065(4) Uani 1 1 d . . .
H61A H 0.7897 0.4973 0.2669 0.077 Uiso 1 1 calc R . .
C62 C 0.8860(12) 0.5158(6) 0.3188(5) 0.084(5) Uani 1 1 d . . .
H62A H 0.9327 0.5368 0.3057 0.101 Uiso 1 1 calc R . .
C63 C 0.9045(13) 0.5086(6) 0.3618(5) 0.084(5) Uani 1 1 d . . .
H63A H 0.9625 0.5252 0.3781 0.101 Uiso 1 1 calc R . .
C64 C 0.8362(11) 0.4769(5) 0.3795(4) 0.070(4) Uani 1 1 d . . .
H64A H 0.8480 0.4701 0.4082 0.084 Uiso 1 1 calc R . .
C65 C 0.7504(11) 0.4552(5) 0.3548(4) 0.062(3) Uani 1 1 d . . .
H65A H 0.7029 0.4343 0.3675 0.074 Uiso 1 1 calc R . .
C101 C 0.1613(9) 0.2535(5) 0.0684(4) 0.055(3) Uani 1 1 d . . .
C102 C 0.1305(14) 0.2842(7) 0.1013(5) 0.096(5) Uani 1 1 d . . .
H10D H 0.1598 0.3173 0.1080 0.115 Uiso 1 1 calc R . .
C103 C 0.0519(18) 0.2610(10) 0.1234(7) 0.137(8) Uani 1 1 d . . .
H10F H 0.0275 0.2800 0.1449 0.164 Uiso 1 1 calc R . .
C104 C 0.0102(17) 0.2121(10) 0.1144(8) 0.137(9) Uani 1 1 d . . .
H10G H -0.0411 0.1985 0.1300 0.164 Uiso 1 1 calc R . .
C105 C 0.0430(15) 0.1828(8) 0.0830(6) 0.109(6) Uani 1 1 d . . .
H10H H 0.0150 0.1493 0.0771 0.131 Uiso 1 1 calc R . .
C106 C 0.1172(11) 0.2034(6) 0.0605(5) 0.076(4) Uani 1 1 d . . .
H10I H 0.1395 0.1835 0.0390 0.091 Uiso 1 1 calc R . .
C111 C 0.1762(8) 0.3055(5) -0.0107(3) 0.046(3) Uani 1 1 d . . .
C112 C 0.1952(13) 0.3542(6) -0.0261(5) 0.085(5) Uani 1 1 d . . .
H11A H 0.2480 0.3760 -0.0118 0.102 Uiso 1 1 calc R . .
C113 C 0.1329(14) 0.3711(7) -0.0644(5) 0.092(5) Uani 1 1 d . . .
H11B H 0.1441 0.4047 -0.0744 0.110 Uiso 1 1 calc R . .
C114 C 0.0607(12) 0.3408(6) -0.0857(5) 0.077(4) Uani 1 1 d . . .
H11C H 0.0232 0.3527 -0.1110 0.092 Uiso 1 1 calc R . .
C115 C 0.0399(11) 0.2929(6) -0.0717(4) 0.073(4) Uani 1 1 d . . .
H11D H -0.0121 0.2716 -0.0870 0.088 Uiso 1 1 calc R . .
C116 C 0.0971(11) 0.2753(6) -0.0338(4) 0.069(4) Uani 1 1 d . . .
H11E H 0.0814 0.2423 -0.0238 0.082 Uiso 1 1 calc R . .
C201 C 0.3152(12) 0.4791(6) 0.0954(4) 0.070(4) Uani 1 1 d . . .
C202 C 0.3500(17) 0.5315(6) 0.1027(5) 0.097(5) Uani 1 1 d . . .
H20D H 0.4230 0.5391 0.1115 0.117 Uiso 1 1 calc R . .
C203 C 0.274(3) 0.5712(8) 0.0966(8) 0.158(11) Uani 1 1 d . . .
H20F H 0.2951 0.6059 0.1020 0.189 Uiso 1 1 calc R . .
C204 C 0.167(3) 0.5598(13) 0.0827(11) 0.178(15) Uani 1 1 d . . .
H20G H 0.1172 0.5873 0.0779 0.213 Uiso 1 1 calc R . .
C205 C 0.129(2) 0.5093(12) 0.0755(11) 0.192(15) Uani 1 1 d . . .
H20H H 0.0561 0.5021 0.0672 0.230 Uiso 1 1 calc R . .
C206 C 0.2090(15) 0.4684(8) 0.0813(7) 0.115(7) Uani 1 1 d . . .
H20I H 0.1877 0.4339 0.0753 0.138 Uiso 1 1 calc R . .
C211 C 0.5226(11) 0.4456(5) 0.0770(4) 0.060(3) Uani 1 1 d . . .
C212 C 0.6092(13) 0.4759(7) 0.0946(5) 0.087(5) Uani 1 1 d . . .
H21A H 0.6141 0.4851 0.1228 0.104 Uiso 1 1 calc R . .
C213 C 0.6880(15) 0.4927(8) 0.0722(7) 0.113(7) Uani 1 1 d . . .
H21B H 0.7463 0.5128 0.0847 0.135 Uiso 1 1 calc R . .
C214 C 0.6786(17) 0.4791(10) 0.0303(8) 0.126(8) Uani 1 1 d . . .
H21C H 0.7281 0.4926 0.0139 0.152 Uiso 1 1 calc R . .
C215 C 0.6008(19) 0.4474(10) 0.0130(6) 0.126(8) Uani 1 1 d . . .
H21D H 0.5992 0.4369 -0.0148 0.152 Uiso 1 1 calc R . .
C216 C 0.5218(13) 0.4295(6) 0.0359(4) 0.080(4) Uani 1 1 d . . .
H21E H 0.4681 0.4066 0.0236 0.095 Uiso 1 1 calc R . .

loop_
_atom_site_aniso_label
_atom_site_aniso_U_11
_atom_site_aniso_U_22
_atom_site_aniso_U_33
_atom_site_aniso_U_23
_atom_site_aniso_U_13
_atom_site_aniso_U_12
Ru1 0.0403(5) 0.0442(5) 0.0363(5) -0.0016(4) 0.0068(4) 0.0000(4)
Ru2 0.0375(5) 0.0543(6) 0.0345(5) -0.0024(4) 0.0068(4) 0.0016(4)
Ru3 0.0433(5) 0.0442(5) 0.0371(5) -0.0013(4) 0.0025(4) 0.0031(4)
Ru4 0.0465(5) 0.0536(6) 0.0348(5) -0.0067(4) 0.0099(4) -0.0076(4)
Ru5 0.0624(6) 0.0703(7) 0.0396(5) -0.0111(5) 0.0175(5) -0.0267(5)
Ru6 0.0513(6) 0.0548(6) 0.0340(5) -0.0036(4) 0.0083(4) -0.0127(4)
Cl1 0.112(7) 0.067(5) 0.170(10) 0.022(6) 0.012(7) 0.022(5)
Cl2 0.162(13) 0.199(15) 0.238(18) -0.025(13) -0.045(12) 0.070(12)
Cl3 0.26(2) 0.189(15) 0.176(15) 0.031(12) -0.071(14) -0.032(14)
Cl4 0.203(16) 0.257(19) 0.177(15) 0.004(13) 0.096(13) -0.004(14)
P1 0.0429(16) 0.0486(17) 0.0379(16) -0.0020(13) 0.0075(13) -0.0021(13)
P2 0.0518(17) 0.0491(17) 0.0386(16) -0.0041(13) 0.0091(13) -0.0030(14)
P3 0.191(9) 0.332(14) 0.118(6) 0.096(9) 0.003(7) -0.100(9)
P4 0.32(3) 0.124(12) 0.151(15) -0.068(11) -0.101(17) 0.046(16)
P5 0.112(5) 0.079(4) 0.073(4) 0.012(3) 0.036(4) 0.012(4)
F31 0.23(2) 0.70(6) 0.129(15) 0.11(3) 0.063(15) 0.00(3)
F32 0.37(4) 0.56(5) 0.25(3) 0.16(3) -0.03(2) -0.33(4)
F33 0.33(3) 0.36(3) 0.183(19) 0.12(2) -0.006(19) -0.01(3)
F34 0.42(4) 0.208(19) 0.19(2) 0.027(15) 0.07(2) -0.08(2)
F35 0.191(16) 0.49(4) 0.133(13) 0.10(2) 0.036(12) 0.01(2)
F36 0.154(12) 0.245(17) 0.149(12) 0.023(12) 0.029(10) -0.053(12)
F51 0.225(16) 0.188(15) 0.202(16) 0.086(13) 0.060(13) 0.103(13)
F52 0.212(15) 0.211(15) 0.148(12) -0.081(11) 0.067(11) -0.094(13)
F53 0.206(13) 0.130(9) 0.139(10) -0.005(7) 0.114(10) -0.026(9)
O1 0.039(4) 0.050(4) 0.033(4) -0.001(3) 0.008(3) -0.003(3)
O2 0.061(5) 0.065(5) 0.056(5) 0.017(4) 0.020(4) 0.017(4)
O3 0.058(5) 0.084(6) 0.055(5) 0.026(5) 0.026(4) 0.021(5)
O4 0.047(5) 0.064(6) 0.080(6) -0.023(5) -0.008(5) 0.010(4)
O5 0.073(6) 0.053(5) 0.058(5) -0.017(4) -0.021(4) 0.008(5)
O6 0.036(4) 0.079(6) 0.064(5) -0.028(5) 0.005(4) 0.008(4)
O7 0.047(5) 0.098(7) 0.052(5) -0.024(5) 0.014(4) -0.006(5)
O8 0.083(6) 0.064(6) 0.061(6) 0.014(4) 0.040(5) 0.020(5)
O9 0.088(7) 0.066(6) 0.047(5) 0.007(4) 0.011(5) 0.008(5)
O10 0.050(5) 0.108(7) 0.043(5) -0.005(5) 0.013(4) -0.006(5)
O11 0.040(4) 0.086(6) 0.056(6) 0.019(5) 0.005(4) 0.000(4)
O12 0.109(7) 0.053(5) 0.046(5) -0.012(4) 0.006(5) 0.013(5)
O13 0.082(6) 0.045(5) 0.060(6) -0.003(4) -0.007(5) 0.003(4)
O14 0.036(4) 0.058(5) 0.035(4) -0.011(3) 0.009(3) -0.021(3)
O15 0.097(7) 0.056(5) 0.044(5) -0.014(4) 0.013(5) -0.008(5)
O16 0.131(9) 0.073(6) 0.057(6) -0.019(5) 0.046(6) -0.045(6)
O17 0.060(6) 0.118(8) 0.050(5) 0.006(5) 0.011(5) 0.003(5)
O18 0.054(6) 0.127(9) 0.076(7) 0.003(6) 0.027(5) -0.011(6)
O19 0.050(5) 0.089(6) 0.038(4) 0.001(4) 0.011(4) 0.002(4)
O20 0.051(5) 0.085(6) 0.047(5) -0.011(4) 0.006(4) -0.008(4)
O21 0.090(6) 0.056(5) 0.048(5) -0.005(4) -0.004(5) 0.001(5)
O22 0.069(6) 0.059(5) 0.049(5) -0.002(4) -0.010(4) -0.004(4)
O23 0.082(7) 0.081(7) 0.078(7) 0.030(5) 0.005(6) -0.027(6)
O24 0.077(6) 0.060(6) 0.075(6) 0.020(5) -0.010(5) -0.018(5)
O25 0.084(7) 0.111(8) 0.060(6) -0.043(6) 0.036(5) -0.054(6)
O26 0.065(6) 0.101(7) 0.057(5) -0.030(5) 0.029(5) -0.036(5)
N1 0.035(5) 0.076(7) 0.041(5) -0.007(5) 0.010(4) -0.007(5)
N2 0.057(6) 0.049(6) 0.051(6) 0.007(5) 0.000(5) 0.006(5)
N3 0.080(8) 0.101(9) 0.058(7) -0.028(6) 0.033(6) -0.055(7)
N4 0.063(6) 0.048(6) 0.039(6) -0.002(4) 0.011(5) -0.005(5)
C1 0.058(8) 0.052(7) 0.042(7) -0.006(6) 0.016(6) -0.005(6)
C2 0.080(10) 0.082(10) 0.076(10) 0.016(8) 0.040(8) 0.005(8)
C3 0.052(7) 0.047(7) 0.041(6) 0.000(5) 0.007(6) -0.002(6)
C4 0.055(8) 0.069(9) 0.071(9) -0.019(7) -0.003(7) 0.000(7)
C5 0.048(7) 0.060(8) 0.041(7) 0.003(6) 0.008(6) -0.001(6)
C6 0.054(8) 0.096(11) 0.104(12) -0.040(9) 0.030(8) -0.029(8)
C7 0.051(7) 0.060(8) 0.052(8) 0.004(6) 0.010(6) 0.001(6)
C8 0.173(18) 0.066(10) 0.107(13) 0.043(9) 0.074(13) 0.049(11)
C9 0.044(7) 0.050(7) 0.054(8) 0.008(6) 0.018(6) -0.009(5)
C10 0.043(7) 0.100(11) 0.086(10) 0.005(9) 0.011(7) -0.007(7)
C11 0.047(7) 0.051(7) 0.048(8) -0.007(6) 0.012(6) -0.006(6)
C12 0.078(9) 0.050(8) 0.076(9) -0.011(7) 0.012(7) 0.005(7)
C13 0.092(10) 0.054(8) 0.044(8) -0.010(6) 0.017(7) -0.022(7)
C14 0.150(16) 0.064(9) 0.068(10) -0.015(8) 0.033(10) -0.028(10)
C15 0.056(8) 0.122(13) 0.043(8) -0.016(8) 0.007(7) -0.026(8)
C16 0.050(9) 0.23(2) 0.094(13) 0.015(14) 0.030(9) 0.009(12)
C17 0.048(7) 0.061(8) 0.045(7) -0.002(6) 0.002(6) -0.002(6)
C18 0.050(8) 0.125(13) 0.063(9) -0.020(9) 0.017(7) 0.000(8)
C19 0.056(7) 0.054(8) 0.057(8) -0.014(7) 0.014(7) 0.001(6)
C20 0.129(14) 0.052(9) 0.085(11) -0.011(8) -0.016(10) 0.000(9)
C21 0.090(11) 0.075(10) 0.041(7) 0.002(7) 0.012(7) -0.004(9)
C22 0.117(14) 0.076(11) 0.096(12) 0.014(9) -0.002(10) -0.021(10)
C23 0.077(10) 0.091(10) 0.046(8) -0.017(7) 0.029(7) -0.020(8)
C24 0.079(10) 0.170(17) 0.069(10) -0.057(11) 0.043(8) -0.047(11)
C25 0.047(7) 0.065(8) 0.037(6) -0.009(6) 0.002(5) -0.007(6)
C26 0.041(6) 0.064(8) 0.042(7) -0.006(6) 0.012(5) 0.007(6)
C31 0.053(8) 0.088(10) 0.041(7) -0.003(7) 0.003(6) 0.008(7)
C32 0.061(9) 0.115(12) 0.052(9) 0.004(8) -0.001(7) 0.004(8)
C33 0.098(13) 0.158(17) 0.039(8) -0.010(9) 0.009(9) -0.004(12)
C34 0.064(9) 0.162(17) 0.056(9) -0.029(10) 0.013(8) 0.012(10)
C35 0.055(8) 0.102(11) 0.056(9) -0.011(8) 0.005(7) 0.003(8)
C41 0.063(8) 0.063(8) 0.045(7) 0.007(6) -0.003(6) 0.005(7)
C42 0.076(9) 0.054(8) 0.084(11) 0.009(8) -0.007(8) 0.010(7)
C43 0.091(11) 0.072(10) 0.068(10) 0.018(8) -0.020(8) -0.002(9)
C44 0.095(11) 0.075(10) 0.051(8) -0.002(7) -0.008(8) 0.010(9)
C45 0.072(9) 0.082(10) 0.052(8) 0.005(7) 0.000(7) 0.027(8)
C51 0.109(12) 0.097(12) 0.073(11) -0.020(9) 0.050(9) -0.048(10)
C52 0.161(19) 0.098(13) 0.098(14) -0.012(11) 0.074(14) -0.044(13)
C53 0.25(3) 0.18(3) 0.18(3) -0.04(2) 0.14(3) -0.11(2)
C54 0.139(19) 0.19(2) 0.16(2) -0.061(19) 0.066(17) -0.125(18)
C55 0.096(13) 0.122(15) 0.108(14) -0.012(12) 0.047(11) -0.039(12)
C61 0.073(9) 0.070(9) 0.053(8) 0.003(7) 0.021(7) -0.015(7)
C62 0.071(10) 0.092(11) 0.085(11) -0.002(9) -0.006(8) -0.042(9)
C63 0.083(11) 0.078(10) 0.079(11) -0.016(9) -0.030(9) -0.015(9)
C64 0.077(9) 0.073(9) 0.055(8) 0.007(7) -0.011(7) -0.017(8)
C65 0.084(9) 0.058(8) 0.040(7) 0.010(6) -0.005(6) -0.016(7)
C101 0.045(7) 0.074(9) 0.048(7) 0.008(6) 0.011(6) 0.008(6)
C102 0.099(12) 0.109(13) 0.093(12) 0.006(10) 0.057(10) 0.008(10)
C103 0.151(19) 0.15(2) 0.132(18) 0.012(15) 0.107(16) 0.003(16)
C104 0.115(16) 0.136(19) 0.18(2) 0.055(17) 0.094(16) -0.024(14)
C105 0.097(13) 0.124(16) 0.117(15) 0.004(13) 0.051(12) -0.013(12)
C106 0.063(9) 0.095(11) 0.075(10) 0.006(8) 0.031(8) -0.023(8)
C111 0.038(6) 0.057(7) 0.044(6) -0.006(6) 0.010(5) -0.006(5)
C112 0.085(11) 0.082(11) 0.080(11) 0.020(9) -0.014(8) -0.015(9)
C113 0.098(12) 0.083(11) 0.088(12) 0.038(9) -0.012(10) -0.017(10)
C114 0.071(10) 0.084(11) 0.072(10) 0.013(9) -0.003(8) -0.005(8)
C115 0.062(8) 0.096(12) 0.057(9) -0.003(8) -0.008(7) 0.007(8)
C116 0.074(9) 0.067(9) 0.061(9) 0.007(7) -0.001(7) -0.007(7)
C201 0.082(10) 0.073(10) 0.059(8) 0.002(7) 0.021(7) 0.021(8)
C202 0.155(17) 0.064(10) 0.078(11) -0.003(8) 0.033(11) 0.007(11)
C203 0.24(3) 0.073(14) 0.16(2) 0.010(13) 0.02(2) 0.077(19)
C204 0.16(3) 0.17(3) 0.22(3) 0.06(2) 0.07(2) 0.12(3)
C205 0.12(2) 0.15(2) 0.32(4) 0.10(3) 0.08(2) 0.08(2)
C206 0.084(13) 0.097(13) 0.164(19) 0.032(13) 0.022(12) 0.040(11)
C211 0.068(8) 0.064(8) 0.048(8) 0.008(6) 0.011(6) 0.000(7)
C212 0.090(11) 0.105(12) 0.069(10) 0.003(9) 0.022(9) -0.021(10)
C213 0.097(13) 0.141(17) 0.102(15) 0.029(13) 0.017(11) -0.057(12)
C214 0.093(14) 0.18(2) 0.120(19) 0.055(17) 0.057(14) -0.012(14)
C215 0.130(18) 0.18(2) 0.081(13) 0.015(14) 0.063(14) 0.012(17)
C216 0.092(11) 0.099(11) 0.055(9) -0.001(8) 0.035(8) -0.003(9)

loop_
_atom_type_symbol
_atom_type_description
_atom_type_scat_dispersion_real
_atom_type_scat_dispersion_imag
_atom_type_scat_source
C C 0.0033 0.0016 'International Tables Vol C Tables 4.2.6.8 and 6.1.1.4'
H H 0.0000 0.0000 'International Tables Vol C Tables 4.2.6.8 and 6.1.1.4'
N N 0.0061 0.0033 'International Tables Vol C Tables 4.2.6.8 and 6.1.1.4'
O O 0.0106 0.0060 'International Tables Vol C Tables 4.2.6.8 and 6.1.1.4'
F F 0.0171 0.0103 'International Tables Vol C Tables 4.2.6.8 and 6.1.1.4'
P P 0.1023 0.0942 'International Tables Vol C Tables 4.2.6.8 and 6.1.1.4'
Cl Cl 0.1484 0.1585 'International Tables Vol C Tables 4.2.6.8 and 6.1.1.4'
Ru Ru -1.2594 0.8363 'International Tables Vol C Tables 4.2.6.8 and 6.1.1.4'

loop_
_geom_angle_atom_site_label_1
_geom_angle_atom_site_label_2
_geom_angle_atom_site_label_3
_geom_angle
_geom_angle_site_symmetry_1
_geom_angle_site_symmetry_3
_geom_angle_publ_flag
O2 Ru1 O4 92.1(4) . . ?
O2 Ru1 O8 173.3(3) . . ?
O4 Ru1 O8 87.8(4) . . ?
O2 Ru1 O6 86.9(4) . . ?
O4 Ru1 O6 172.8(3) . . ?
O8 Ru1 O6 92.3(4) . . ?
O2 Ru1 O1 92.7(3) . . ?
O4 Ru1 O1 93.5(3) . . ?
O8 Ru1 O1 94.0(3) . . ?
O6 Ru1 O1 93.7(3) . . ?
O2 Ru1 P1 89.0(2) . . ?
O4 Ru1 P1 87.0(2) . . ?
O8 Ru1 P1 84.3(2) . . ?
O6 Ru1 P1 85.8(2) . . ?
O1 Ru1 P1 178.2(2) . . ?
O1 Ru2 O12 96.2(3) . . ?
O1 Ru2 O10 93.7(3) . . ?
O12 Ru2 O10 88.2(4) . . ?
O1 Ru2 O7 93.3(3) . . ?
O12 Ru2 O7 88.3(4) . . ?
O10 Ru2 O7 172.5(3) . . ?
O1 Ru2 O9 94.9(3) . . ?
O12 Ru2 O9 168.6(3) . . ?
O10 Ru2 O9 88.9(4) . . ?
O7 Ru2 O9 93.4(4) . . ?
O1 Ru2 N1 179.2(4) . . ?
O12 Ru2 N1 84.4(4) . . ?
O10 Ru2 N1 86.9(3) . . ?
O7 Ru2 N1 86.2(3) . . ?
O9 Ru2 N1 84.5(4) . . ?
O1 Ru3 O5 94.5(3) . . ?
O1 Ru3 O13 96.0(3) . . ?
O5 Ru3 O13 169.1(3) . . ?
O1 Ru3 O11 93.3(3) . . ?
O5 Ru3 O11 88.0(4) . . ?
O13 Ru3 O11 88.5(4) . . ?
O1 Ru3 O3 94.0(3) . . ?
O5 Ru3 O3 94.3(4) . . ?
O13 Ru3 O3 87.8(4) . . ?
O11 Ru3 O3 172.1(3) . . ?
O1 Ru3 N2 179.6(4) . . ?
O5 Ru3 N2 85.2(3) . . ?
O13 Ru3 N2 84.2(4) . . ?
O11 Ru3 N2 86.3(3) . . ?
O3 Ru3 N2 86.4(4) . . ?
O19 Ru4 O17 171.5(3) . . ?
O19 Ru4 O15 87.9(4) . . ?
O17 Ru4 O15 91.1(4) . . ?
O19 Ru4 O21 91.2(4) . . ?
O17 Ru4 O21 89.0(4) . . ?
O15 Ru4 O21 174.2(3) . . ?
O19 Ru4 O14 94.9(3) . . ?
O17 Ru4 O14 93.6(3) . . ?
O15 Ru4 O14 92.2(3) . . ?
O21 Ru4 O14 93.6(3) . . ?
O19 Ru4 P2 88.7(2) . . ?
O17 Ru4 P2 82.8(3) . . ?
O15 Ru4 P2 88.1(3) . . ?
O21 Ru4 P2 86.2(2) . . ?
O14 Ru4 P2 176.4(2) . . ?
O14 Ru5 O23 94.8(3) . . ?
O14 Ru5 O16 94.5(3) . . ?
O23 Ru5 O16 88.1(5) . . ?
O14 Ru5 O25 94.7(3) . . ?
O23 Ru5 O25 90.6(5) . . ?
O16 Ru5 O25 170.8(3) . . ?
O14 Ru5 O18 95.8(4) . . ?
O23 Ru5 O18 169.3(4) . . ?
O16 Ru5 O18 91.9(5) . . ?
O25 Ru5 O18 87.8(4) . . ?
O14 Ru5 N3 179.6(4) . . ?
O23 Ru5 N3 84.8(5) . . ?
O16 Ru5 N3 85.7(4) . . ?
O25 Ru5 N3 85.0(4) . . ?
O18 Ru5 N3 84.5(5) . . ?
O14 Ru6 O20 95.5(3) . . ?
O14 Ru6 O26 94.6(3) . . ?
O20 Ru6 O26 169.9(3) . . ?
O14 Ru6 O22 94.9(3) . . ?
O20 Ru6 O22 92.6(4) . . ?
O26 Ru6 O22 87.4(4) . . ?
O14 Ru6 O24 94.5(3) . . ?
O20 Ru6 O24 88.3(4) . . ?
O26 Ru6 O24 90.0(4) . . ?
O22 Ru6 O24 170.4(3) . . ?
O14 Ru6 N4 178.9(3) . . ?
O20 Ru6 N4 83.5(3) . . ?
O26 Ru6 N4 86.4(3) . . ?
O22 Ru6 N4 84.7(3) . . ?
O24 Ru6 N4 85.9(4) . . ?
C26 P1 C111 102.7(5) . . ?
C26 P1 C101 103.9(6) . . ?
C111 P1 C101 105.7(5) . . ?
C26 P1 Ru1 112.3(4) . . ?
C111 P1 Ru1 112.7(4) . . ?
C101 P1 Ru1 118.0(4) . . ?
C25 P2 C211 103.4(6) . . ?
C25 P2 C201 102.8(7) . . ?
C211 P2 C201 103.9(6) . . ?
C25 P2 Ru4 110.4(4) . . ?
C211 P2 Ru4 121.6(4) . . ?
C201 P2 Ru4 112.8(4) . . ?
F32 P3 F35 90.9(16) . . ?
F32 P3 F31 88.7(18) . . ?
F35 P3 F31 89.5(17) . . ?
F32 P3 F34 94.9(19) . . ?
F35 P3 F34 88.5(12) . . ?
F31 P3 F34 175.8(17) . . ?
F32 P3 F36 179(2) . . ?
F35 P3 F36 88.1(12) . . ?
F31 P3 F36 90.6(16) . . ?
F34 P3 F36 85.7(11) . . ?
F32 P3 F33 95.1(16) . . ?
F35 P3 F33 173.9(15) . . ?
F31 P3 F33 90.4(13) . . ?
F34 P3 F33 91.2(18) . . ?
F36 P3 F33 85.8(12) . . ?
F43 P4 F41 93(3) . . ?
F43 P4 F45 107(3) . . ?
F41 P4 F45 146(4) . . ?
F43 P4 F46 78(3) . . ?
F41 P4 F46 97(2) . . ?
F45 P4 F46 114(2) . . ?
F43 P4 F42 156(4) . . ?
F41 P4 F42 65(3) . . ?
F45 P4 F42 88(3) . . ?
F46 P4 F42 113(2) . . ?
F43 P4 F44 101(3) . . ?
F41 P4 F44 75(3) . . ?
F45 P4 F44 74(2) . . ?
F46 P4 F44 172(2) . . ?
F42 P4 F44 65(3) . . ?
F51 P5 F51 180.0(17) 3_755 . ?
F51 P5 F52 93.8(10) 3_755 3_755 ?
F51 P5 F52 86.2(10) . 3_755 ?
F51 P5 F52 86.2(10) 3_755 . ?
F51 P5 F52 93.8(10) . . ?
F52 P5 F52 180.0(10) 3_755 . ?
F51 P5 F53 89.9(8) 3_755 3_755 ?
F51 P5 F53 90.1(8) . 3_755 ?
F52 P5 F53 89.6(7) 3_755 3_755 ?
F52 P5 F53 90.4(7) . 3_755 ?
F51 P5 F53 90.1(8) 3_755 . ?
F51 P5 F53 89.9(8) . . ?
F52 P5 F53 90.4(7) 3_755 . ?
F52 P5 F53 89.6(7) . . ?
F53 P5 F53 180.0(10) 3_755 . ?
P4 F41 F42 63(3) . . ?
P4 F42 F41 52(3) . . ?
P4 F42 F44 60(2) . . ?
F41 F42 F44 68(3) . . ?
P4 F43 F46 58(3) . . ?
P4 F44 F42 55(2) . . ?
P4 F46 F43 43.5(17) . . ?
Ru3 O1 Ru2 121.9(4) . . ?
Ru3 O1 Ru1 119.4(3) . . ?
Ru2 O1 Ru1 118.7(3) . . ?
C1 O2 Ru1 134.3(7) . . ?
C1 O3 Ru3 132.4(8) . . ?
C3 O4 Ru1 133.7(8) . . ?
C3 O5 Ru3 133.6(7) . . ?
C5 O6 Ru1 133.4(7) . . ?
C5 O7 Ru2 132.3(8) . . ?
C7 O8 Ru1 132.7(8) . . ?
C7 O9 Ru2 134.2(8) . . ?
C9 O10 Ru2 131.2(7) . . ?
C9 O11 Ru3 133.6(8) . . ?
C11 O12 Ru2 132.8(8) . . ?
C11 O13 Ru3 132.4(8) . . ?
Ru5 O14 Ru6 122.7(4) . . ?
Ru5 O14 Ru4 119.2(3) . . ?
Ru6 O14 Ru4 118.1(3) . . ?
C13 O15 Ru4 132.9(8) . . ?
C13 O16 Ru5 133.6(8) . . ?
C15 O17 Ru4 136.0(9) . . ?
C15 O18 Ru5 132.8(9) . . ?
C17 O19 Ru4 133.6(7) . . ?
C17 O20 Ru6 132.8(8) . . ?
C19 O21 Ru4 132.4(8) . . ?
C19 O22 Ru6 133.7(8) . . ?
C21 O23 Ru5 132.5(9) . . ?
C21 O24 Ru6 131.7(9) . . ?
C23 O25 Ru5 131.5(8) . . ?
C23 O26 Ru6 131.0(8) . . ?
C31 N1 C35 117.1(10) . . ?
C31 N1 Ru2 121.9(8) . . ?
C35 N1 Ru2 121.0(8) . . ?
C41 N2 C45 116.3(10) . . ?
C41 N2 Ru3 121.8(8) . . ?
C45 N2 Ru3 121.9(8) . . ?
C51 N3 C55 116.2(13) . . ?
C51 N3 Ru5 123.5(9) . . ?
C55 N3 Ru5 119.9(11) . . ?
C65 N4 C61 117.1(11) . . ?
C65 N4 Ru6 121.4(8) . . ?
C61 N4 Ru6 121.5(8) . . ?
O3 C1 O2 126.5(11) . . ?
O3 C1 C2 117.9(12) . . ?
O2 C1 C2 115.6(11) . . ?
C02 C01 Cl1 90.9(15) . . ?
C01 C02 Cl2 118(2) . . ?
O4 C3 O5 126.2(11) . . ?
O4 C3 C4 116.3(11) . . ?
O5 C3 C4 117.5(11) . . ?
C04 C03 Cl3 116(2) . . ?
C03 C04 Cl4 114(2) . . ?
O6 C5 O7 127.0(11) . . ?
O6 C5 C6 115.7(11) . . ?
O7 C5 C6 117.4(11) . . ?
O8 C7 O9 126.3(12) . . ?
O8 C7 C8 116.3(12) . . ?
O9 C7 C8 117.4(12) . . ?
O11 C9 O10 126.7(10) . . ?
O11 C9 C10 115.8(11) . . ?
O10 C9 C10 117.4(11) . . ?
O13 C11 O12 124.9(11) . . ?
O13 C11 C12 119.1(12) . . ?
O12 C11 C12 116.0(11) . . ?
O16 C13 O15 127.0(12) . . ?
O16 C13 C14 116.7(12) . . ?
O15 C13 C14 116.2(11) . . ?
O18 C15 O17 124.6(14) . . ?
O18 C15 C16 118.0(13) . . ?
O17 C15 C16 117.4(14) . . ?
O19 C17 O20 126.3(11) . . ?
O19 C17 C18 117.5(11) . . ?
O20 C17 C18 116.2(11) . . ?
O22 C19 O21 127.0(12) . . ?
O22 C19 C20 117.4(12) . . ?
O21 C19 C20 115.5(12) . . ?
O24 C21 O23 126.4(13) . . ?
O24 C21 C22 116.6(14) . . ?
O23 C21 C22 117.0(13) . . ?
O25 C23 O26 128.2(12) . . ?
O25 C23 C24 117.6(12) . . ?
O26 C23 C24 114.2(12) . . ?
C26 C25 P2 178.2(11) . . ?
C25 C26 P1 176.3(10) . . ?
N1 C31 C32 124.1(12) . . ?
C31 C32 C33 117.1(13) . . ?
C34 C33 C32 120.9(14) . . ?
C35 C34 C33 117.8(15) . . ?
C34 C35 N1 122.9(13) . . ?
N2 C41 C42 124.2(13) . . ?
C41 C42 C43 118.4(14) . . ?
C44 C43 C42 118.9(13) . . ?
C43 C44 C45 119.1(14) . . ?
N2 C45 C44 123.0(13) . . ?
N3 C51 C52 125.6(16) . . ?
C53 C52 C51 120(2) . . ?
C52 C53 C54 118(2) . . ?
C55 C54 C53 116(2) . . ?
N3 C55 C54 123.5(19) . . ?
C62 C61 N4 122.0(13) . . ?
C61 C62 C63 120.0(14) . . ?
C64 C63 C62 118.3(13) . . ?
C63 C64 C65 119.0(13) . . ?
N4 C65 C64 123.6(12) . . ?
C106 C101 C102 120.1(12) . . ?
C106 C101 P1 119.2(10) . . ?
C102 C101 P1 120.7(11) . . ?
C101 C102 C103 115.1(18) . . ?
C104 C103 C102 123.0(19) . . ?
C105 C104 C103 120.8(16) . . ?
C106 C105 C104 118.7(19) . . ?
C105 C106 C101 122.4(16) . . ?
C112 C111 C116 117.2(12) . . ?
C112 C111 P1 122.3(10) . . ?
C116 C111 P1 120.3(10) . . ?
C111 C112 C113 119.1(14) . . ?
C114 C113 C112 121.7(15) . . ?
C113 C114 C115 120.9(15) . . ?
C114 C115 C116 119.2(14) . . ?
C111 C116 C115 121.9(13) . . ?
C206 C201 C202 120.3(16) . . ?
C206 C201 P2 122.3(13) . . ?
C202 C201 P2 117.4(13) . . ?
C203 C202 C201 119(2) . . ?
C204 C203 C202 120(2) . . ?
C205 C204 C203 123(2) . . ?
C204 C205 C206 117(3) . . ?
C201 C206 C205 121(2) . . ?
C212 C211 C216 117.4(13) . . ?
C212 C211 P2 120.4(10) . . ?
C216 C211 P2 122.2(11) . . ?
C213 C212 C211 122.2(16) . . ?
C212 C213 C214 118.0(17) . . ?
C215 C214 C213 121.4(17) . . ?
C214 C215 C216 120.6(19) . . ?
C211 C216 C215 120.0(17) . . ?

loop_
_geom_bond_atom_site_label_1
_geom_bond_atom_site_label_2
_geom_bond_distance
_geom_bond_site_symmetry_2
_geom_bond_publ_flag
Ru1 O2 2.007(8) . ?
Ru1 O4 2.017(8) . ?
Ru1 O8 2.019(8) . ?
Ru1 O6 2.020(8) . ?
Ru1 O1 2.039(7) . ?
Ru1 P1 2.355(3) . ?
Ru2 O1 1.905(6) . ?
Ru2 O12 2.029(9) . ?
Ru2 O10 2.036(8) . ?
Ru2 O7 2.046(8) . ?
Ru2 O9 2.049(9) . ?
Ru2 N1 2.118(9) . ?
Ru3 O1 1.892(7) . ?
Ru3 O5 2.025(8) . ?
Ru3 O13 2.037(8) . ?
Ru3 O11 2.038(8) . ?
Ru3 O3 2.052(8) . ?
Ru3 N2 2.117(9) . ?
Ru4 O19 2.001(8) . ?
Ru4 O17 2.013(9) . ?
Ru4 O15 2.024(8) . ?
Ru4 O21 2.030(8) . ?
Ru4 O14 2.054(7) . ?
Ru4 P2 2.354(3) . ?
Ru5 O14 1.882(6) . ?
Ru5 O23 2.011(10) . ?
Ru5 O16 2.031(9) . ?
Ru5 O25 2.032(8) . ?
Ru5 O18 2.059(11) . ?
Ru5 N3 2.103(10) . ?
Ru6 O14 1.896(6) . ?
Ru6 O20 2.032(8) . ?
Ru6 O26 2.043(8) . ?
Ru6 O22 2.047(8) . ?
Ru6 O24 2.049(9) . ?
Ru6 N4 2.119(9) . ?
Cl1 C01 1.758(5) . ?
Cl2 C02 1.757(5) . ?
Cl3 C03 1.759(5) . ?
Cl4 C04 1.759(5) . ?
P1 C26 1.785(13) . ?
P1 C111 1.814(12) . ?
P1 C101 1.820(12) . ?
P2 C25 1.750(12) . ?
P2 C211 1.810(13) . ?
P2 C201 1.811(14) . ?
P3 F32 1.49(2) . ?
P3 F35 1.54(2) . ?
P3 F31 1.57(3) . ?
P3 F34 1.57(3) . ?
P3 F36 1.598(16) . ?
P3 F33 1.60(2) . ?
P4 F43 1.23(5) . ?
P4 F41 1.36(5) . ?
P4 F45 1.49(4) . ?
P4 F46 1.52(3) . ?
P4 F42 1.53(5) . ?
P4 F44 1.60(4) . ?
P5 F51 1.525(13) 3_755 ?
P5 F51 1.525(13) . ?
P5 F52 1.550(12) 3_755 ?
P5 F52 1.550(12) . ?
P5 F53 1.551(9) 3_755 ?
P5 F53 1.551(9) . ?
F41 F42 1.56(6) . ?
F42 F44 1.69(6) . ?
F43 F46 1.75(5) . ?
O2 C1 1.258(14) . ?
O3 C1 1.231(14) . ?
O4 C3 1.237(13) . ?
O5 C3 1.261(13) . ?
O6 C5 1.242(13) . ?
O7 C5 1.243(13) . ?
O8 C7 1.240(14) . ?
O9 C7 1.245(14) . ?
O10 C9 1.250(14) . ?
O11 C9 1.219(13) . ?
O12 C11 1.269(14) . ?
O13 C11 1.234(13) . ?
O15 C13 1.246(14) . ?
O16 C13 1.226(14) . ?
O17 C15 1.266(15) . ?
O18 C15 1.241(17) . ?
O19 C17 1.260(13) . ?
O20 C17 1.262(13) . ?
O21 C19 1.263(14) . ?
O22 C19 1.226(14) . ?
O23 C21 1.275(17) . ?
O24 C21 1.236(16) . ?
O25 C23 1.240(15) . ?
O26 C23 1.248(15) . ?
N1 C31 1.335(15) . ?
N1 C35 1.363(15) . ?
N2 C41 1.320(15) . ?
N2 C45 1.354(15) . ?
N3 C51 1.304(17) . ?
N3 C55 1.31(2) . ?
N4 C65 1.330(14) . ?
N4 C61 1.345(15) . ?
C1 C2 1.507(16) . ?
C01 C02 1.522(5) . ?
C3 C4 1.495(16) . ?
C03 C04 1.526(5) . ?
C5 C6 1.511(16) . ?
C7 C8 1.508(18) . ?
C9 C10 1.513(16) . ?
C11 C12 1.507(16) . ?
C13 C14 1.511(18) . ?
C15 C16 1.48(2) . ?
C17 C18 1.493(16) . ?
C19 C20 1.515(18) . ?
C21 C22 1.53(2) . ?
C23 C24 1.522(18) . ?
C25 C26 1.185(15) . ?
C31 C32 1.349(18) . ?
C32 C33 1.39(2) . ?
C33 C34 1.37(2) . ?
C34 C35 1.359(18) . ?
C41 C42 1.357(17) . ?
C42 C43 1.38(2) . ?
C43 C44 1.36(2) . ?
C44 C45 1.361(18) . ?
C51 C52 1.39(2) . ?
C52 C53 1.30(3) . ?
C53 C54 1.45(3) . ?
C54 C55 1.43(2) . ?
C61 C62 1.342(18) . ?
C62 C63 1.38(2) . ?
C63 C64 1.35(2) . ?
C64 C65 1.353(17) . ?
C101 C106 1.396(19) . ?
C101 C102 1.409(19) . ?
C102 C103 1.41(2) . ?
C103 C104 1.36(3) . ?
C104 C105 1.36(3) . ?
C105 C106 1.35(2) . ?
C111 C112 1.365(18) . ?
C111 C116 1.378(17) . ?
C112 C113 1.42(2) . ?
C113 C114 1.30(2) . ?
C114 C115 1.34(2) . ?
C115 C116 1.395(18) . ?
C201 C206 1.36(2) . ?
C201 C202 1.41(2) . ?
C202 C203 1.38(3) . ?
C203 C204 1.38(4) . ?
C204 C205 1.37(4) . ?
C205 C206 1.43(3) . ?
C211 C212 1.379(19) . ?
C211 C216 1.380(18) . ?
C212 C213 1.36(2) . ?
C213 C214 1.38(3) . ?
C214 C215 1.32(3) . ?
C215 C216 1.38(2) . ?
